data_4132746
loop_
_publ_author_name
'Ahmed, Md Estak'
'Dey, Subal'
'Darensbourg, Marcetta Y.'
'Dey, Abhishek'

_publ_section_title
;
 Oxygen-Tolerant H<sub>2</sub> Production by [FeFe]-H<sub>2</sub>ase
 Active Site Mimics Aided by Second Sphere Proton Shuttle.
;
_journal_issue 39
_journal_name_full 'Journal of the American Chemical Society'
_journal_page_first 12457
_journal_page_last 12468
_journal_paper_doi 10.1021/jacs.8b05983
_journal_volume 140
_journal_year 2018
_chemical_formula_moiety 'C15 H11 Fe2 N O6 S2'
_chemical_formula_sum 'C15 H11 Fe2 N O6 S2'
_chemical_formula_weight 477.07
_space_group_crystal_system triclinic
_space_group_IT_number 2
_space_group_name_Hall '-P 1'
_space_group_name_H-M_alt 'P -1'
_atom_sites_solution_hydrogens geom
_audit_creation_method SHELXL-2014/7
_cell_angle_alpha 93.763(5)
_cell_angle_beta 104.601(5)
_cell_angle_gamma 107.684(5)
_cell_formula_units_Z 2
_cell_length_a 7.5764(16)
_cell_length_b 10.350(2)
_cell_length_c 12.755(3)
_cell_measurement_reflns_used 3443
_cell_measurement_temperature 293(2)
_cell_measurement_theta_max 25.774
_cell_measurement_theta_min 2.090
_cell_volume 911.1(3)
_computing_cell_refinement 'Bruker SMART'
_computing_data_collection 'Bruker SMART'
_computing_data_reduction 'Bruker SHELXTL'
_computing_molecular_graphics 'Ortep-3 for windows'
_computing_publication_material Platon
_computing_structure_refinement 'SHELXL-2014/7 (Sheldrick, 2014)'
_computing_structure_solution 'SHELXL-2014/7 (Sheldrick, 2014)'
_diffrn_ambient_temperature 293(2)
_diffrn_measured_fraction_theta_full 0.994
_diffrn_measured_fraction_theta_max 0.985
_diffrn_measurement_device_type 'Bruker APEXII CCD area-detector'
_diffrn_measurement_method '\f and \w'
_diffrn_radiation_type MoK\a
_diffrn_radiation_wavelength 0.71073
_diffrn_reflns_av_R_equivalents 0.0322
_diffrn_reflns_av_unetI/netI 0.0460
_diffrn_reflns_Laue_measured_fraction_full 0.994
_diffrn_reflns_Laue_measured_fraction_max 0.985
_diffrn_reflns_limit_h_max 9
_diffrn_reflns_limit_h_min -8
_diffrn_reflns_limit_k_max 12
_diffrn_reflns_limit_k_min -12
_diffrn_reflns_limit_l_max 15
_diffrn_reflns_limit_l_min -15
_diffrn_reflns_number 7293
_diffrn_reflns_point_group_measured_fraction_full 0.994
_diffrn_reflns_point_group_measured_fraction_max 0.985
_diffrn_reflns_theta_full 25.242
_diffrn_reflns_theta_max 25.774
_diffrn_reflns_theta_min 2.090
_diffrn_source 'fine-focus sealed tube'
_exptl_absorpt_coefficient_mu 1.852
_exptl_absorpt_correction_T_max 0.831
_exptl_absorpt_correction_T_min 0.766
_exptl_absorpt_correction_type empirical
_exptl_absorpt_process_details '(SADABS; Bruker)'
_exptl_crystal_colour Red
_exptl_crystal_density_diffrn 1.739
_exptl_crystal_density_method 'not measured'
_exptl_crystal_description Needle
_exptl_crystal_F_000 480
_exptl_crystal_size_max 0.16
_exptl_crystal_size_mid 0.12
_exptl_crystal_size_min 0.10
_refine_diff_density_max 0.515
_refine_diff_density_min -0.579
_refine_diff_density_rms 0.087
_refine_ls_extinction_method none
_refine_ls_goodness_of_fit_ref 0.998
_refine_ls_hydrogen_treatment constr
_refine_ls_matrix_type full
_refine_ls_number_parameters 236
_refine_ls_number_reflns 3443
_refine_ls_number_restraints 0
_refine_ls_restrained_S_all 0.998
_refine_ls_R_factor_all 0.0515
_refine_ls_R_factor_gt 0.0331
_refine_ls_shift/su_max 0.001
_refine_ls_shift/su_mean 0.000
_refine_ls_structure_factor_coef Fsqd
_refine_ls_weighting_details 'w=1/[\s^2^(Fo^2^)+(0.0582P)^2^] where P=(Fo^2^+2Fc^2^)/3'
_refine_ls_weighting_scheme calc
_refine_ls_wR_factor_gt 0.0877
_refine_ls_wR_factor_ref 0.0975
_reflns_Friedel_coverage 0.000
_reflns_number_gt 2647
_reflns_number_total 3443
_reflns_threshold_expression 'I > 2\s(I)'
_cod_data_source_file ja8b05983_si_003.cif
_cod_data_source_block shelx
_cod_database_code 4132746
_shelx_shelxl_version_number 2014/7
_shelx_space_group_comment
;
The symmetry employed for this shelxl refinement is uniquely defined
by the following loop, which should always be used as a source of
symmetry information in preference to the above space-group names.
They are only intended as comments.
;

loop_
_space_group_symop_operation_xyz
'x, y, z'
'-x, -y, -z'

loop_
_atom_site_label
_atom_site_type_symbol
_atom_site_fract_x
_atom_site_fract_y
_atom_site_fract_z
_atom_site_U_iso_or_equiv
_atom_site_adp_type
_atom_site_occupancy
_atom_site_site_symmetry_order
_atom_site_calc_flag
_atom_site_refinement_flags_posn
_atom_site_refinement_flags_adp
Fe1 Fe 0.69295(7) 0.74433(5) 0.82505(4) 0.02039(14) Uani 1 1 d . .
Fe2 Fe 0.33435(7) 0.63850(5) 0.78725(4) 0.02158(14) Uani 1 1 d . .
S1 S 0.50386(12) 0.58185(9) 0.68150(7) 0.0218(2) Uani 1 1 d . .
S2 S 0.48154(12) 0.85440(9) 0.76480(6) 0.02084(19) Uani 1 1 d . .
O1 O 0.2646(4) 0.7654(3) 0.9781(2) 0.0447(7) Uani 1 1 d . .
O2 O 0.3412(4) 0.3908(3) 0.8846(2) 0.0432(7) Uani 1 1 d . .
O3 O -0.0590(4) 0.5492(3) 0.6362(2) 0.0410(7) Uani 1 1 d . .
O4 O 1.0169(4) 0.8839(3) 0.7412(2) 0.0352(6) Uani 1 1 d . .
O5 O 0.8360(4) 0.5330(3) 0.9224(2) 0.0441(7) Uani 1 1 d . .
O6 O 0.8010(4) 0.9150(3) 1.0389(2) 0.0448(7) Uani 1 1 d . .
N1 N 0.3607(4) 0.7448(3) 0.5442(2) 0.0219(6) Uani 1 1 d . .
C1 C 0.2895(5) 0.7143(4) 0.9042(3) 0.0295(8) Uani 1 1 d . .
C2 C 0.4558(5) 0.8712(4) 0.6213(3) 0.0259(8) Uani 1 1 d . .
H2A H 0.3838 0.9335 0.6019 0.031 Uiso 1 1 calc R U
H2B H 0.5836 0.9133 0.6128 0.031 Uiso 1 1 calc R U
C3 C 0.4754(5) 0.6558(4) 0.5550(3) 0.0232(7) Uani 1 1 d . .
H3A H 0.6028 0.7072 0.5501 0.028 Uiso 1 1 calc R U
H3B H 0.4170 0.5815 0.4936 0.028 Uiso 1 1 calc R U
C4 C 0.2958(5) 0.7702(4) 0.4330(3) 0.0224(7) Uani 1 1 d . .
C5 C 0.3994(5) 0.7606(4) 0.3579(3) 0.0282(8) Uani 1 1 d . .
H5 H 0.5131 0.7400 0.3802 0.034 Uiso 1 1 calc R U
C6 C 0.3353(6) 0.7812(4) 0.2517(3) 0.0341(9) Uani 1 1 d . .
H6 H 0.4054 0.7747 0.2025 0.041 Uiso 1 1 calc R U
C7 C 0.1666(6) 0.8115(4) 0.2184(3) 0.0350(9) Uani 1 1 d . .
H7 H 0.1235 0.8270 0.1469 0.042 Uiso 1 1 calc R U
C8 C 0.0615(5) 0.8189(4) 0.2917(3) 0.0319(9) Uani 1 1 d . .
H8 H -0.0529 0.8383 0.2683 0.038 Uiso 1 1 calc R U
C9 C 0.1233(5) 0.7979(4) 0.3996(3) 0.0275(8) Uani 1 1 d . .
C10 C -0.0018(6) 0.8006(5) 0.4737(4) 0.0428(11) Uani 1 1 d . .
H10A H -0.1161 0.8176 0.4340 0.064 Uiso 1 1 calc R U
H10B H 0.0685 0.8721 0.5353 0.064 Uiso 1 1 calc R U
H10C H -0.0376 0.7138 0.4992 0.064 Uiso 1 1 calc R U
C11 C 0.3332(5) 0.4856(4) 0.8459(3) 0.0298(8) Uani 1 1 d . .
C12 C 0.0935(5) 0.5845(4) 0.6940(3) 0.0285(8) Uani 1 1 d . .
C13 C 0.8942(5) 0.8312(4) 0.7746(3) 0.0245(8) Uani 1 1 d . .
C14 C 0.7816(5) 0.6153(4) 0.8852(3) 0.0286(8) Uani 1 1 d . .
C15 C 0.7613(5) 0.8495(4) 0.9561(3) 0.0286(8) Uani 1 1 d . .

loop_
_atom_site_aniso_label
_atom_site_aniso_U_11
_atom_site_aniso_U_22
_atom_site_aniso_U_33
_atom_site_aniso_U_23
_atom_site_aniso_U_13
_atom_site_aniso_U_12
Fe1 0.0175(2) 0.0237(3) 0.0178(3) 0.00499(19) 0.00141(19) 0.0063(2)
Fe2 0.0184(3) 0.0241(3) 0.0204(3) 0.0048(2) 0.00383(19) 0.0056(2)
S1 0.0216(4) 0.0225(5) 0.0210(4) 0.0034(3) 0.0024(3) 0.0098(3)
S2 0.0229(4) 0.0227(5) 0.0167(4) 0.0031(3) 0.0038(3) 0.0088(3)
O1 0.0508(18) 0.055(2) 0.0325(16) 0.0031(14) 0.0211(14) 0.0175(16)
O2 0.0436(17) 0.0350(17) 0.0438(17) 0.0182(14) 0.0045(13) 0.0069(13)
O3 0.0207(14) 0.0402(18) 0.0497(18) 0.0057(14) -0.0034(13) 0.0039(12)
O4 0.0297(14) 0.0372(17) 0.0405(16) 0.0087(13) 0.0154(13) 0.0086(13)
O5 0.0410(16) 0.0451(19) 0.0462(17) 0.0200(15) 0.0005(14) 0.0215(15)
O6 0.0469(18) 0.050(2) 0.0259(16) -0.0065(14) -0.0018(13) 0.0121(15)
N1 0.0254(15) 0.0247(16) 0.0159(14) 0.0040(11) 0.0024(11) 0.0113(13)
C1 0.0231(18) 0.034(2) 0.029(2) 0.0112(17) 0.0081(15) 0.0055(16)
C2 0.036(2) 0.0215(19) 0.0188(17) 0.0057(14) 0.0023(15) 0.0119(16)
C3 0.0221(17) 0.032(2) 0.0174(17) 0.0044(14) 0.0037(13) 0.0127(15)
C4 0.0212(16) 0.0228(19) 0.0198(17) 0.0060(14) 0.0016(13) 0.0054(14)
C5 0.0292(19) 0.030(2) 0.0263(19) 0.0068(15) 0.0067(15) 0.0121(16)
C6 0.041(2) 0.036(2) 0.026(2) 0.0056(16) 0.0114(17) 0.0130(19)
C7 0.039(2) 0.040(2) 0.0214(19) 0.0066(16) 0.0000(16) 0.0121(18)
C8 0.0265(19) 0.031(2) 0.035(2) 0.0105(17) 0.0005(16) 0.0102(16)
C9 0.0271(18) 0.027(2) 0.0264(19) 0.0071(15) 0.0045(15) 0.0084(15)
C10 0.039(2) 0.060(3) 0.041(2) 0.021(2) 0.0159(19) 0.025(2)
C11 0.0272(19) 0.034(2) 0.0242(19) 0.0078(16) 0.0049(15) 0.0067(17)
C12 0.030(2) 0.023(2) 0.032(2) 0.0081(15) 0.0088(17) 0.0069(16)
C13 0.0222(18) 0.0253(19) 0.0225(18) 0.0023(14) -0.0003(15) 0.0088(15)
C14 0.0228(18) 0.037(2) 0.0215(18) 0.0052(16) 0.0018(14) 0.0074(16)
C15 0.0212(18) 0.035(2) 0.024(2) 0.0097(17) -0.0010(15) 0.0066(16)

loop_
_atom_type_symbol
_atom_type_description
_atom_type_scat_dispersion_real
_atom_type_scat_dispersion_imag
_atom_type_scat_source
C C 0.0033 0.0016 'International Tables Vol C Tables 4.2.6.8 and 6.1.1.4'
H H 0.0000 0.0000 'International Tables Vol C Tables 4.2.6.8 and 6.1.1.4'
Fe Fe 0.3463 0.8444 'International Tables Vol C Tables 4.2.6.8 and 6.1.1.4'
N N 0.0061 0.0033 'International Tables Vol C Tables 4.2.6.8 and 6.1.1.4'
O O 0.0106 0.0060 'International Tables Vol C Tables 4.2.6.8 and 6.1.1.4'
S S 0.1246 0.1234 'International Tables Vol C Tables 4.2.6.8 and 6.1.1.4'

loop_
_geom_angle_atom_site_label_1
_geom_angle_atom_site_label_2
_geom_angle_atom_site_label_3
_geom_angle
C15 Fe1 C14 92.27(17)
C15 Fe1 C13 99.99(16)
C14 Fe1 C13 99.20(16)
C15 Fe1 S1 157.82(12)
C14 Fe1 S1 87.84(12)
C13 Fe1 S1 101.89(11)
C15 Fe1 S2 87.42(12)
C14 Fe1 S2 157.98(12)
C13 Fe1 S2 102.54(11)
S1 Fe1 S2 84.33(4)
C15 Fe1 Fe2 102.47(12)
C14 Fe1 Fe2 102.69(12)
C13 Fe1 Fe2 147.76(11)
S1 Fe1 Fe2 56.07(3)
S2 Fe1 Fe2 56.11(3)
C11 Fe2 C1 91.78(17)
C11 Fe2 C12 101.10(17)
C1 Fe2 C12 99.16(17)
C11 Fe2 S1 87.63(12)
C1 Fe2 S1 158.45(12)
C12 Fe2 S1 102.09(13)
C11 Fe2 S2 152.35(12)
C1 Fe2 S2 86.24(13)
C12 Fe2 S2 106.45(12)
S1 Fe2 S2 84.38(4)
C11 Fe2 Fe1 97.72(12)
C1 Fe2 Fe1 102.75(12)
C12 Fe2 Fe1 150.52(12)
S1 Fe2 Fe1 56.10(3)
S2 Fe2 Fe1 56.17(3)
C3 S1 Fe2 112.55(11)
C3 S1 Fe1 110.46(12)
Fe2 S1 Fe1 67.82(3)
C2 S2 Fe2 112.18(12)
C2 S2 Fe1 110.60(12)
Fe2 S2 Fe1 67.73(3)
C3 N1 C4 113.6(3)
C3 N1 C2 112.0(3)
C4 N1 C2 111.9(3)
O1 C1 Fe2 178.2(4)
N1 C2 S2 115.8(2)
N1 C2 H2A 108.3
S2 C2 H2A 108.3
N1 C2 H2B 108.3
S2 C2 H2B 108.3
H2A C2 H2B 107.4
N1 C3 S1 115.3(2)
N1 C3 H3A 108.4
S1 C3 H3A 108.4
N1 C3 H3B 108.4
S1 C3 H3B 108.4
H3A C3 H3B 107.5
C9 C4 C5 119.9(3)
C9 C4 N1 119.2(3)
C5 C4 N1 120.8(3)
C6 C5 C4 120.8(3)
C6 C5 H5 119.6
C4 C5 H5 119.6
C5 C6 C7 119.7(4)
C5 C6 H6 120.1
C7 C6 H6 120.1
C6 C7 C8 119.8(3)
C6 C7 H7 120.1
C8 C7 H7 120.1
C7 C8 C9 121.5(3)
C7 C8 H8 119.2
C9 C8 H8 119.2
C4 C9 C8 118.2(3)
C4 C9 C10 122.7(3)
C8 C9 C10 119.0(3)
C9 C10 H10A 109.5
C9 C10 H10B 109.5
H10A C10 H10B 109.5
C9 C10 H10C 109.5
H10A C10 H10C 109.5
H10B C10 H10C 109.5
O2 C11 Fe2 176.9(3)
O3 C12 Fe2 179.0(4)
O4 C13 Fe1 178.6(3)
O5 C14 Fe1 179.3(4)
O6 C15 Fe1 178.7(3)

loop_
_geom_bond_atom_site_label_1
_geom_bond_atom_site_label_2
_geom_bond_distance
Fe1 C15 1.798(4)
Fe1 C14 1.801(4)
Fe1 C13 1.813(4)
Fe1 S1 2.2455(10)
Fe1 S2 2.2487(10)
Fe1 Fe2 2.5052(8)
Fe2 C11 1.792(4)
Fe2 C1 1.795(4)
Fe2 C12 1.804(4)
Fe2 S1 2.2448(10)
Fe2 S2 2.2472(11)
S1 C3 1.823(3)
S2 C2 1.817(3)
O1 C1 1.135(5)
O2 C11 1.139(5)
O3 C12 1.136(4)
O4 C13 1.125(4)
O5 C14 1.135(5)
O6 C15 1.135(5)
N1 C3 1.438(4)
N1 C4 1.448(4)
N1 C2 1.448(4)
C2 H2A 0.9700
C2 H2B 0.9700
C3 H3A 0.9700
C3 H3B 0.9700
C4 C9 1.391(5)
C4 C5 1.399(5)
C5 C6 1.373(5)
C5 H5 0.9300
C6 C7 1.378(5)
C6 H6 0.9300
C7 C8 1.385(6)
C7 H7 0.9300
C8 C9 1.392(5)
C8 H8 0.9300
C9 C10 1.502(5)
C10 H10A 0.9600
C10 H10B 0.9600
C10 H10C 0.9600

loop_
_geom_torsion_atom_site_label_1
_geom_torsion_atom_site_label_2
_geom_torsion_atom_site_label_3
_geom_torsion_atom_site_label_4
_geom_torsion
C3 N1 C2 S2 -68.1(3)
C4 N1 C2 S2 163.1(2)
Fe2 S2 C2 N1 -4.8(3)
Fe1 S2 C2 N1 68.7(3)
C4 N1 C3 S1 -163.5(2)
C2 N1 C3 S1 68.5(3)
Fe2 S1 C3 N1 3.6(3)
Fe1 S1 C3 N1 -70.1(3)
C3 N1 C4 C9 151.1(3)
C2 N1 C4 C9 -80.9(4)
C3 N1 C4 C5 -25.8(5)
C2 N1 C4 C5 102.2(4)
C9 C4 C5 C6 1.5(6)
N1 C4 C5 C6 178.3(3)
C4 C5 C6 C7 -0.1(6)
C5 C6 C7 C8 -1.0(6)
C6 C7 C8 C9 0.8(6)
C5 C4 C9 C8 -1.7(5)
N1 C4 C9 C8 -178.6(3)
C5 C4 C9 C10 175.9(4)
N1 C4 C9 C10 -1.0(6)
C7 C8 C9 C4 0.6(6)
C7 C8 C9 C10 -177.1(4)
